data_4106092
loop_
_publ_author_name
'Peng Ren'
'Oleg Vechorkin'
'Kim von Allmen'
'Rosario Scopelliti'
'Xile Hu'

_publ_section_title
;
 A Structure-Activity Study of Ni-Catalyzed Alkyl-Alkyl Kumada Coupling.
 Improved Catalysts for Coupling of Secondary Alkyl Halides
;
_journal_name_full 'Journal of the American Chemical Society'
_journal_page_first 7084
_journal_page_last 7095
_journal_paper_doi 10.1021/ja200270k
_journal_volume 133
_journal_year 2011
_chemical_formula_moiety 'C30 H34 Li2 N4'
_chemical_formula_sum 'C30 H34 Li2 N4'
_chemical_formula_weight 464.49
_chemical_name_systematic
; 
 ? 
;
_space_group_IT_number 14
_symmetry_cell_setting monoclinic
_symmetry_space_group_name_Hall '-P 2ybc'
_symmetry_space_group_name_H-M 'P 1 21/c 1'
_atom_sites_solution_hydrogens geom
_atom_sites_solution_primary direct
_atom_sites_solution_secondary difmap
_audit_creation_method SHELXL-97
_cell_angle_alpha 90.00
_cell_angle_beta 102.795(13)
_cell_angle_gamma 90.00
_cell_formula_units_Z 4
_cell_length_a 11.6380(14)
_cell_length_b 10.9616(13)
_cell_length_c 20.954(3)
_cell_measurement_reflns_used 4172
_cell_measurement_temperature 140(2)
_cell_measurement_theta_max 26.2145
_cell_measurement_theta_min 2.9029
_cell_volume 2606.7(6)
_computing_cell_refinement
; 
CrysAlisPro, Oxford Diffraction Ltd., 
Version 1.171.33.66 (release 28-04-2010 CrysAlis171 .NET) 
(compiled Apr 28 2010,14:27:37) 
;
_computing_data_collection
; 
CrysAlisPro, Oxford Diffraction Ltd., 
Version 1.171.33.66 (release 28-04-2010 CrysAlis171 .NET) 
(compiled Apr 28 2010,14:27:37) 
;
_computing_data_reduction
; 
CrysAlisPro, Oxford Diffraction Ltd., 
Version 1.171.33.66 (release 28-04-2010 CrysAlis171 .NET) 
(compiled Apr 28 2010,14:27:37) 
;
_computing_molecular_graphics 'Bruker SHELXTL'
_computing_publication_material 'Bruker SHELXTL'
_computing_structure_refinement 'SHELXL-97 (Sheldrick, 1997)'
_computing_structure_solution 'SHELXS-97 (Sheldrick, 1990)'
_diffrn_ambient_temperature 140(2)
_diffrn_detector_area_resol_mean 8.2812
_diffrn_measured_fraction_theta_full 0.992
_diffrn_measured_fraction_theta_max 0.992
_diffrn_measurement_device_type 'Oxford Diffraction, KM4/Sapphire CCD'
_diffrn_measurement_method 'phi and omega scans'
_diffrn_radiation_monochromator graphite
_diffrn_radiation_source 'fine-focus sealed tube'
_diffrn_radiation_type MoK\a
_diffrn_radiation_wavelength 0.71073
_diffrn_reflns_av_R_equivalents 0.0846
_diffrn_reflns_av_sigmaI/netI 0.1154
_diffrn_reflns_limit_h_max 13
_diffrn_reflns_limit_h_min -13
_diffrn_reflns_limit_k_max 12
_diffrn_reflns_limit_k_min -13
_diffrn_reflns_limit_l_max 24
_diffrn_reflns_limit_l_min -24
_diffrn_reflns_number 16461
_diffrn_reflns_theta_full 25.03
_diffrn_reflns_theta_max 25.03
_diffrn_reflns_theta_min 2.91
_exptl_absorpt_coefficient_mu 0.069
_exptl_absorpt_correction_T_max 1.00000
_exptl_absorpt_correction_T_min 0.96576
_exptl_absorpt_correction_type multi-scan
_exptl_absorpt_process_details
; 
CrysAlisPro, Oxford Diffraction Ltd., 
Version 1.171.33.66 (release 28-04-2010 CrysAlis171 .NET) 
(compiled Apr 28 2010,14:27:37) 
empirical absorption correction using spherical harmonics, 
 implemented in SCALE3 ABSPACK scaling algorithm. 
;
_exptl_crystal_colour colourless
_exptl_crystal_density_diffrn 1.184
_exptl_crystal_description prismatic
_exptl_crystal_F_000 992
_exptl_crystal_size_max 0.21
_exptl_crystal_size_mid 0.12
_exptl_crystal_size_min 0.11
_refine_diff_density_max 0.173
_refine_diff_density_min -0.168
_refine_diff_density_rms 0.038
_refine_ls_extinction_method none
_refine_ls_goodness_of_fit_ref 0.843
_refine_ls_hydrogen_treatment constr
_refine_ls_matrix_type full
_refine_ls_number_parameters 325
_refine_ls_number_reflns 4565
_refine_ls_number_restraints 0
_refine_ls_restrained_S_all 0.843
_refine_ls_R_factor_all 0.1171
_refine_ls_R_factor_gt 0.0440
_refine_ls_shift/su_max 0.000
_refine_ls_shift/su_mean 0.000
_refine_ls_structure_factor_coef Fsqd
_refine_ls_weighting_details 'calc w=1/[\s^2^(Fo^2^)+(0.0339P)^2^+0.0000P] where P=(Fo^2^+2Fc^2^)/3'
_refine_ls_weighting_scheme calc
_refine_ls_wR_factor_gt 0.0728
_refine_ls_wR_factor_ref 0.0866
_reflns_number_gt 2321
_reflns_number_total 4565
_reflns_threshold_expression >2sigma(I)
_cod_data_source_file ja200270k_si_003.cif
_cod_data_source_block rp300452
_cod_original_cell_volume 2606.7(5)
_cod_original_sg_symbol_H-M 'P 21/c'
_cod_database_code 4106092

loop_
_symmetry_equiv_pos_as_xyz
'x, y, z'
'-x, y+1/2, -z+1/2'
'-x, -y, -z'
'x, -y-1/2, z-1/2'

loop_
_atom_site_label
_atom_site_type_symbol
_atom_site_fract_x
_atom_site_fract_y
_atom_site_fract_z
_atom_site_U_iso_or_equiv
_atom_site_adp_type
_atom_site_occupancy
_atom_site_symmetry_multiplicity
_atom_site_calc_flag
_atom_site_refinement_flags
Li1 Li 0.2686(3) 0.4145(4) 0.12658(16) 0.0276(9) Uani 1 1 d .
Li2 Li 0.3136(3) 0.2213(4) 0.18832(17) 0.0325(10) Uani 1 1 d .
N1 N 0.30688(14) 0.42083(18) 0.03567(8) 0.0277(5) Uani 1 1 d .
N2 N 0.43187(13) 0.33137(17) 0.15821(8) 0.0236(4) Uani 1 1 d .
N3 N 0.19838(15) 0.55328(16) 0.17093(8) 0.0283(5) Uani 1 1 d .
N4 N 0.15431(13) 0.30023(16) 0.15857(8) 0.0232(4) Uani 1 1 d .
C1 C 0.39111(17) 0.3224(2) 0.03722(10) 0.0263(5) Uani 1 1 d .
C2 C 0.40927(19) 0.2655(2) -0.01924(10) 0.0361(6) Uani 1 1 d .
H2 H 0.3647 0.2899 -0.0609 0.043 Uiso 1 1 calc R
C3 C 0.4923(2) 0.1733(2) -0.01462(12) 0.0421(7) Uani 1 1 d .
H3 H 0.5046 0.1352 -0.0533 0.051 Uiso 1 1 calc R
C4 C 0.55727(19) 0.1363(2) 0.04547(12) 0.0364(6) Uani 1 1 d .
H4 H 0.6147 0.0738 0.0484 0.044 Uiso 1 1 calc R
C5 C 0.53798(16) 0.1910(2) 0.10106(10) 0.0273(6) Uani 1 1 d .
H5 H 0.5825 0.1648 0.1424 0.033 Uiso 1 1 calc R
C6 C 0.45508(16) 0.2839(2) 0.09885(10) 0.0225(5) Uani 1 1 d .
C7 C 0.52711(17) 0.3900(2) 0.19806(10) 0.0220(5) Uani 1 1 d .
C8 C 0.62214(17) 0.4394(2) 0.17418(10) 0.0274(6) Uani 1 1 d .
H8 H 0.6209 0.4328 0.1288 0.033 Uiso 1 1 calc R
C9 C 0.71599(18) 0.4966(2) 0.21448(11) 0.0323(6) Uani 1 1 d .
H9 H 0.7785 0.5277 0.1967 0.039 Uiso 1 1 calc R
C10 C 0.72023(19) 0.5095(2) 0.28095(11) 0.0320(6) Uani 1 1 d .
H10 H 0.7852 0.5484 0.3091 0.038 Uiso 1 1 calc R
C11 C 0.62717(18) 0.4640(2) 0.30508(10) 0.0301(6) Uani 1 1 d .
H11 H 0.6285 0.4738 0.3503 0.036 Uiso 1 1 calc R
C12 C 0.53228(17) 0.4048(2) 0.26576(10) 0.0277(6) Uani 1 1 d .
C13 C 0.20775(18) 0.4200(2) -0.02209(10) 0.0424(7) Uani 1 1 d .
H13A H 0.2371 0.4382 -0.0614 0.064 Uiso 1 1 calc R
H13B H 0.1498 0.4818 -0.0167 0.064 Uiso 1 1 calc R
H13C H 0.1705 0.3394 -0.0266 0.064 Uiso 1 1 calc R
C14 C 0.36685(18) 0.5409(2) 0.04081(10) 0.0341(6) Uani 1 1 d .
H14A H 0.4315 0.5419 0.0797 0.051 Uiso 1 1 calc R
H14B H 0.3103 0.6054 0.0444 0.051 Uiso 1 1 calc R
H14C H 0.3983 0.5547 0.0017 0.051 Uiso 1 1 calc R
C15 C 0.43887(18) 0.3472(3) 0.29521(10) 0.0454(8) Uani 1 1 d .
H15A H 0.4527 0.3685 0.3417 0.068 Uiso 1 1 calc R
H15B H 0.4418 0.2584 0.2906 0.068 Uiso 1 1 calc R
H15C H 0.3612 0.3772 0.2725 0.068 Uiso 1 1 calc R
C16 C 0.16254(17) 0.4888(2) 0.22406(10) 0.0255(5) Uani 1 1 d .
C17 C 0.15441(18) 0.5467(2) 0.28186(11) 0.0357(6) Uani 1 1 d .
H17 H 0.1721 0.6312 0.2871 0.043 Uiso 1 1 calc R
C18 C 0.12090(19) 0.4833(3) 0.33212(11) 0.0422(7) Uani 1 1 d .
H18 H 0.1166 0.5235 0.3717 0.051 Uiso 1 1 calc R
C19 C 0.09391(18) 0.3611(2) 0.32366(11) 0.0379(7) Uani 1 1 d .
H19 H 0.0702 0.3170 0.3576 0.045 Uiso 1 1 calc R
C20 C 0.10085(16) 0.3016(2) 0.26621(10) 0.0291(6) Uani 1 1 d .
H20 H 0.0815 0.2174 0.2614 0.035 Uiso 1 1 calc R
C21 C 0.13596(16) 0.3637(2) 0.21516(10) 0.0240(5) Uani 1 1 d .
C22 C 0.05222(17) 0.26120(19) 0.11493(10) 0.0219(5) Uani 1 1 d .
C23 C -0.06240(16) 0.2973(2) 0.11933(10) 0.0253(5) Uani 1 1 d .
H23 H -0.0713 0.3462 0.1554 0.030 Uiso 1 1 calc R
C24 C -0.16187(18) 0.2643(2) 0.07333(11) 0.0313(6) Uani 1 1 d .
H24 H -0.2373 0.2895 0.0786 0.038 Uiso 1 1 calc R
C25 C -0.15247(18) 0.1953(2) 0.01995(11) 0.0323(6) Uani 1 1 d .
H25 H -0.2206 0.1750 -0.0125 0.039 Uiso 1 1 calc R
C26 C -0.04278(18) 0.1562(2) 0.01425(10) 0.0272(6) Uani 1 1 d .
H26 H -0.0362 0.1084 -0.0226 0.033 Uiso 1 1 calc R
C27 C 0.05902(17) 0.1846(2) 0.06111(10) 0.0244(5) Uani 1 1 d .
C28 C 0.2724(2) 0.6614(2) 0.19174(12) 0.0508(7) Uani 1 1 d .
H28A H 0.2261 0.7235 0.2085 0.076 Uiso 1 1 calc R
H28B H 0.2999 0.6944 0.1543 0.076 Uiso 1 1 calc R
H28C H 0.3403 0.6383 0.2263 0.076 Uiso 1 1 calc R
C29 C 0.09346(19) 0.5877(2) 0.11994(11) 0.0435(7) Uani 1 1 d .
H29A H 0.0487 0.5142 0.1035 0.065 Uiso 1 1 calc R
H29B H 0.1187 0.6288 0.0838 0.065 Uiso 1 1 calc R
H29C H 0.0436 0.6429 0.1388 0.065 Uiso 1 1 calc R
C30 C 0.17377(16) 0.1302(2) 0.05412(10) 0.0306(6) Uani 1 1 d .
H30A H 0.1901 0.0567 0.0812 0.046 Uiso 1 1 calc R
H30B H 0.2372 0.1896 0.0684 0.046 Uiso 1 1 calc R
H30C H 0.1690 0.1089 0.0082 0.046 Uiso 1 1 calc R

loop_
_atom_site_aniso_label
_atom_site_aniso_U_11
_atom_site_aniso_U_22
_atom_site_aniso_U_33
_atom_site_aniso_U_23
_atom_site_aniso_U_13
_atom_site_aniso_U_12
Li1 0.0281(19) 0.024(2) 0.031(2) 0.0026(19) 0.0070(17) 0.0010(18)
Li2 0.032(2) 0.029(3) 0.036(2) 0.004(2) 0.0088(18) -0.0003(19)
N1 0.0236(10) 0.0315(13) 0.0261(11) 0.0069(10) 0.0012(9) -0.0024(10)
N2 0.0216(10) 0.0262(12) 0.0233(10) -0.0024(9) 0.0055(8) -0.0030(9)
N3 0.0353(11) 0.0187(13) 0.0320(11) 0.0004(9) 0.0095(9) -0.0041(9)
N4 0.0236(10) 0.0177(12) 0.0288(10) -0.0051(9) 0.0066(9) -0.0006(9)
C1 0.0264(12) 0.0262(15) 0.0267(13) 0.0001(12) 0.0068(11) -0.0078(11)
C2 0.0411(14) 0.0427(18) 0.0234(13) -0.0024(13) 0.0051(11) -0.0117(14)
C3 0.0539(16) 0.0392(19) 0.0377(16) -0.0164(14) 0.0197(14) -0.0079(14)
C4 0.0357(14) 0.0306(17) 0.0449(16) -0.0091(13) 0.0132(13) -0.0025(12)
C5 0.0232(12) 0.0265(16) 0.0322(14) -0.0056(12) 0.0064(10) -0.0031(11)
C6 0.0193(11) 0.0255(15) 0.0230(13) -0.0018(11) 0.0054(10) -0.0066(11)
C7 0.0200(12) 0.0194(14) 0.0257(13) 0.0002(11) 0.0029(10) 0.0050(11)
C8 0.0288(13) 0.0259(15) 0.0284(13) -0.0028(12) 0.0086(11) -0.0032(11)
C9 0.0286(13) 0.0299(16) 0.0394(15) -0.0007(13) 0.0095(12) -0.0050(12)
C10 0.0302(13) 0.0240(15) 0.0377(15) -0.0076(12) -0.0010(12) -0.0034(12)
C11 0.0355(14) 0.0266(16) 0.0267(13) -0.0075(11) 0.0038(12) 0.0065(12)
C12 0.0233(12) 0.0334(16) 0.0256(13) -0.0015(12) 0.0037(11) 0.0021(11)
C13 0.0366(14) 0.0494(19) 0.0351(14) 0.0098(14) -0.0050(12) -0.0059(13)
C14 0.0385(14) 0.0305(17) 0.0342(14) 0.0044(12) 0.0098(12) -0.0025(12)
C15 0.0359(13) 0.075(2) 0.0230(13) -0.0025(14) 0.0025(11) -0.0117(14)
C16 0.0272(13) 0.0186(15) 0.0315(14) -0.0012(12) 0.0079(11) 0.0002(11)
C17 0.0419(15) 0.0227(16) 0.0443(15) -0.0100(13) 0.0131(13) -0.0068(12)
C18 0.0572(17) 0.0397(19) 0.0339(15) -0.0124(14) 0.0190(13) -0.0108(15)
C19 0.0483(15) 0.0373(19) 0.0322(15) -0.0011(13) 0.0178(12) -0.0102(13)
C20 0.0328(13) 0.0212(15) 0.0350(14) -0.0016(12) 0.0107(11) -0.0066(11)
C21 0.0186(11) 0.0242(16) 0.0291(13) -0.0049(12) 0.0053(10) -0.0007(11)
C22 0.0262(12) 0.0131(14) 0.0268(13) 0.0047(11) 0.0067(11) -0.0030(11)
C23 0.0220(12) 0.0186(15) 0.0330(13) 0.0000(11) 0.0012(11) -0.0026(11)
C24 0.0254(13) 0.0273(16) 0.0405(15) 0.0092(13) 0.0053(12) 0.0021(12)
C25 0.0288(13) 0.0276(16) 0.0372(14) 0.0035(13) 0.0006(11) 0.0002(12)
C26 0.0355(13) 0.0199(15) 0.0239(13) 0.0023(11) 0.0020(11) -0.0040(12)
C27 0.0267(13) 0.0154(14) 0.0323(13) 0.0048(11) 0.0093(11) 0.0004(11)
C28 0.0707(17) 0.0327(18) 0.0559(17) -0.0110(14) 0.0286(15) -0.0239(15)
C29 0.0443(15) 0.0369(18) 0.0511(16) 0.0117(14) 0.0146(14) 0.0101(13)
C30 0.0310(12) 0.0282(16) 0.0322(14) -0.0039(12) 0.0057(11) -0.0049(11)

loop_
_atom_type_symbol
_atom_type_description
_atom_type_scat_dispersion_real
_atom_type_scat_dispersion_imag
_atom_type_scat_source
C C 0.0033 0.0016 'International Tables Vol C Tables 4.2.6.8 and 6.1.1.4'
H H 0.0000 0.0000 'International Tables Vol C Tables 4.2.6.8 and 6.1.1.4'
Li Li -0.0003 0.0001 'International Tables Vol C Tables 4.2.6.8 and 6.1.1.4'
N N 0.0061 0.0033 'International Tables Vol C Tables 4.2.6.8 and 6.1.1.4'

loop_
_geom_angle_atom_site_label_1
_geom_angle_atom_site_label_2
_geom_angle_atom_site_label_3
_geom_angle
_geom_angle_site_symmetry_1
_geom_angle_site_symmetry_3
N3 Li1 N4 87.28(14) . .
N3 Li1 N1 126.0(2) . .
N4 Li1 N1 128.0(2) . .
N3 Li1 N2 127.60(18) . .
N4 Li1 N2 103.99(18) . .
N1 Li1 N2 86.53(13) . .
N3 Li1 Li2 117.28(17) . .
N4 Li1 Li2 51.86(12) . .
N1 Li1 Li2 116.71(19) . .
N2 Li1 Li2 52.13(12) . .
N3 Li1 C21 59.89(10) . .
N4 Li1 C21 31.01(8) . .
N1 Li1 C21 155.92(18) . .
N2 Li1 C21 108.01(15) . .
Li2 Li1 C21 63.57(12) . .
N3 Li1 C16 31.46(8) . .
N4 Li1 C16 60.25(10) . .
N1 Li1 C16 155.59(19) . .
N2 Li1 C16 115.11(15) . .
Li2 Li1 C16 86.72(14) . .
C21 Li1 C16 29.94(7) . .
N3 Li1 C6 153.03(18) . .
N4 Li1 C6 110.43(17) . .
N1 Li1 C6 58.71(10) . .
N2 Li1 C6 30.24(7) . .
Li2 Li1 C6 65.30(12) . .
C21 Li1 C6 128.82(15) . .
C16 Li1 C6 144.66(15) . .
N3 Li1 C1 153.09(18) . .
N4 Li1 C1 117.75(17) . .
N1 Li1 C1 30.48(8) . .
N2 Li1 C1 59.13(10) . .
Li2 Li1 C1 87.74(14) . .
C21 Li1 C1 146.86(17) . .
C16 Li1 C1 173.86(16) . .
C6 Li1 C1 29.33(6) . .
N4 Li2 N2 106.77(18) . .
N4 Li2 C10 107.24(15) . 2_645
N2 Li2 C10 142.99(18) . 2_645
N4 Li2 Li1 52.95(12) . .
N2 Li2 Li1 53.82(12) . .
C10 Li2 Li1 156.17(18) 2_645 .
N4 Li2 C21 30.32(8) . .
N2 Li2 C21 108.54(17) . .
C10 Li2 C21 108.14(13) 2_645 .
Li1 Li2 C21 62.55(12) . .
C1 N1 C13 114.49(17) . .
C1 N1 C14 110.67(15) . .
C13 N1 C14 109.58(17) . .
C1 N1 Li1 103.80(16) . .
C13 N1 Li1 118.05(15) . .
C14 N1 Li1 99.10(16) . .
C7 N2 C6 114.37(15) . .
C7 N2 Li2 126.38(16) . .
C6 N2 Li2 109.00(17) . .
C7 N2 Li1 122.69(18) . .
C6 N2 Li1 102.59(15) . .
Li2 N2 Li1 74.05(15) . .
C16 N3 C28 114.34(17) . .
C16 N3 C29 110.18(16) . .
C28 N3 C29 110.04(19) . .
C16 N3 Li1 101.39(17) . .
C28 N3 Li1 117.84(16) . .
C29 N3 Li1 102.12(16) . .
C22 N4 C21 115.48(15) . .
C22 N4 Li2 131.44(17) . .
C21 N4 Li2 104.38(16) . .
C22 N4 Li1 119.59(16) . .
C21 N4 Li1 101.59(16) . .
Li2 N4 Li1 75.19(15) . .
C2 C1 C6 119.8(2) . .
C2 C1 N1 122.8(2) . .
C6 C1 N1 117.45(18) . .
C2 C1 Li1 158.42(17) . .
C6 C1 Li1 74.74(14) . .
N1 C1 Li1 45.72(11) . .
C3 C2 C1 120.1(2) . .
C3 C2 H2 120.0 . .
C1 C2 H2 120.0 . .
C4 C3 C2 120.7(2) . .
C4 C3 H3 119.7 . .
C2 C3 H3 119.7 . .
C5 C4 C3 119.2(2) . .
C5 C4 H4 120.4 . .
C3 C4 H4 120.4 . .
C4 C5 C6 122.1(2) . .
C4 C5 H5 118.9 . .
C6 C5 H5 118.9 . .
C5 C6 C1 118.11(19) . .
C5 C6 N2 119.96(19) . .
C1 C6 N2 121.80(19) . .
C5 C6 Li1 159.82(17) . .
C1 C6 Li1 75.93(14) . .
N2 C6 Li1 47.17(11) . .
N2 C7 C12 120.45(17) . .
N2 C7 C8 123.05(18) . .
C12 C7 C8 116.49(19) . .
C9 C8 C7 122.20(19) . .
C9 C8 H8 118.9 . .
C7 C8 H8 118.9 . .
C8 C9 C10 120.6(2) . .
C8 C9 H9 119.7 . .
C10 C9 H9 119.7 . .
C11 C10 C9 118.2(2) . .
C11 C10 Li2 93.48(16) . 2_655
C9 C10 Li2 112.65(18) . 2_655
C11 C10 H10 120.9 . .
C9 C10 H10 120.9 . .
Li2 C10 H10 64.3 2_655 .
C12 C11 C10 122.4(2) . .
C12 C11 H11 118.8 . .
C10 C11 H11 118.8 . .
C11 C12 C7 120.10(19) . .
C11 C12 C15 120.46(18) . .
C7 C12 C15 119.27(19) . .
N1 C13 H13A 109.5 . .
N1 C13 H13B 109.5 . .
H13A C13 H13B 109.5 . .
N1 C13 H13C 109.5 . .
H13A C13 H13C 109.5 . .
H13B C13 H13C 109.5 . .
N1 C14 H14A 109.5 . .
N1 C14 H14B 109.5 . .
H14A C14 H14B 109.5 . .
N1 C14 H14C 109.5 . .
H14A C14 H14C 109.5 . .
H14B C14 H14C 109.5 . .
C12 C15 H15A 109.5 . .
C12 C15 H15B 109.5 . .
H15A C15 H15B 109.5 . .
C12 C15 H15C 109.5 . .
H15A C15 H15C 109.5 . .
H15B C15 H15C 109.5 . .
C17 C16 C21 120.3(2) . .
C17 C16 N3 122.1(2) . .
C21 C16 N3 117.58(18) . .
C17 C16 Li1 156.45(17) . .
C21 C16 Li1 74.54(14) . .
N3 C16 Li1 47.15(12) . .
C18 C17 C16 121.2(2) . .
C18 C17 H17 119.4 . .
C16 C17 H17 119.4 . .
C19 C18 C17 118.9(2) . .
C19 C18 H18 120.6 . .
C17 C18 H18 120.6 . .
C18 C19 C20 120.9(2) . .
C18 C19 H19 119.6 . .
C20 C19 H19 119.6 . .
C19 C20 C21 121.1(2) . .
C19 C20 H20 119.5 . .
C21 C20 H20 119.5 . .
C20 C21 C16 117.6(2) . .
C20 C21 N4 121.2(2) . .
C16 C21 N4 120.95(18) . .
C20 C21 Li1 157.56(17) . .
C16 C21 Li1 75.53(14) . .
N4 C21 Li1 47.40(12) . .
C20 C21 Li2 103.87(16) . .
C16 C21 Li2 115.30(15) . .
N4 C21 Li2 45.30(11) . .
Li1 C21 Li2 53.88(11) . .
N4 C22 C23 123.34(18) . .
N4 C22 C27 120.77(17) . .
C23 C22 C27 115.85(19) . .
C24 C23 C22 122.6(2) . .
C24 C23 H23 118.7 . .
C22 C23 H23 118.7 . .
C25 C24 C23 120.4(2) . .
C25 C24 H24 119.8 . .
C23 C24 H24 119.8 . .
C24 C25 C26 119.0(2) . .
C24 C25 H25 120.5 . .
C26 C25 H25 120.5 . .
C25 C26 C27 121.9(2) . .
C25 C26 H26 119.1 . .
C27 C26 H26 119.1 . .
C26 C27 C22 120.11(18) . .
C26 C27 C30 118.57(19) . .
C22 C27 C30 121.30(19) . .
N3 C28 H28A 109.5 . .
N3 C28 H28B 109.5 . .
H28A C28 H28B 109.5 . .
N3 C28 H28C 109.5 . .
H28A C28 H28C 109.5 . .
H28B C28 H28C 109.5 . .
N3 C29 H29A 109.5 . .
N3 C29 H29B 109.5 . .
H29A C29 H29B 109.5 . .
N3 C29 H29C 109.5 . .
H29A C29 H29C 109.5 . .
H29B C29 H29C 109.5 . .
C27 C30 H30A 109.5 . .
C27 C30 H30B 109.5 . .
H30A C30 H30B 109.5 . .
C27 C30 H30C 109.5 . .
H30A C30 H30C 109.5 . .
H30B C30 H30C 109.5 . .

loop_
_geom_bond_atom_site_label_1
_geom_bond_atom_site_label_2
_geom_bond_distance
_geom_bond_site_symmetry_2
Li1 N3 2.045(4) .
Li1 N4 2.045(4) .
Li1 N1 2.051(4) .
Li1 N2 2.079(4) .
Li1 Li2 2.477(5) .
Li1 C21 2.721(4) .
Li1 C16 2.734(4) .
Li1 C6 2.767(4) .
Li1 C1 2.783(4) .
Li2 N4 2.015(4) .
Li2 N2 2.034(4) .
Li2 C10 2.464(4) 2_645
Li2 C21 2.746(4) .
N1 C1 1.453(3) .
N1 C13 1.476(2) .
N1 C14 1.482(3) .
N2 C7 1.389(2) .
N2 C6 1.428(2) .
N3 C16 1.455(2) .
N3 C28 1.473(3) .
N3 C29 1.482(3) .
N4 C22 1.396(2) .
N4 C21 1.431(2) .
C1 C2 1.394(3) .
C1 C6 1.405(3) .
C2 C3 1.387(3) .
C2 H2 0.9500 .
C3 C4 1.378(3) .
C3 H3 0.9500 .
C4 C5 1.372(3) .
C4 H4 0.9500 .
C5 C6 1.396(3) .
C5 H5 0.9500 .
C7 C12 1.416(3) .
C7 C8 1.419(3) .
C8 C9 1.375(3) .
C8 H8 0.9500 .
C9 C10 1.390(3) .
C9 H9 0.9500 .
C10 C11 1.386(3) .
C10 Li2 2.464(4) 2_655
C10 H10 0.9500 .
C11 C12 1.384(3) .
C11 H11 0.9500 .
C12 C15 1.503(3) .
C13 H13A 0.9800 .
C13 H13B 0.9800 .
C13 H13C 0.9800 .
C14 H14A 0.9800 .
C14 H14B 0.9800 .
C14 H14C 0.9800 .
C15 H15A 0.9800 .
C15 H15B 0.9800 .
C15 H15C 0.9800 .
C16 C17 1.389(3) .
C16 C21 1.409(3) .
C17 C18 1.388(3) .
C17 H17 0.9500 .
C18 C19 1.379(3) .
C18 H18 0.9500 .
C19 C20 1.387(3) .
C19 H19 0.9500 .
C20 C21 1.403(3) .
C20 H20 0.9500 .
C22 C23 1.414(2) .
C22 C27 1.422(3) .
C23 C24 1.380(3) .
C23 H23 0.9500 .
C24 C25 1.374(3) .
C24 H24 0.9500 .
C25 C26 1.377(3) .
C25 H25 0.9500 .
C26 C27 1.396(3) .
C26 H26 0.9500 .
C27 C30 1.499(3) .
C28 H28A 0.9800 .
C28 H28B 0.9800 .
C28 H28C 0.9800 .
C29 H29A 0.9800 .
C29 H29B 0.9800 .
C29 H29C 0.9800 .
C30 H30A 0.9800 .
C30 H30B 0.9800 .
C30 H30C 0.9800 .

loop_
_geom_torsion_atom_site_label_1
_geom_torsion_atom_site_label_2
_geom_torsion_atom_site_label_3
_geom_torsion_atom_site_label_4
_geom_torsion
_geom_torsion_site_symmetry_1
_geom_torsion_site_symmetry_4
N3 Li1 Li2 N4 61.78(17) . .
N1 Li1 Li2 N4 -118.8(2) . .
N2 Li1 Li2 N4 179.7(2) . .
C21 Li1 Li2 N4 34.24(9) . .
C16 Li1 Li2 N4 54.06(11) . .
C6 Li1 Li2 N4 -148.16(16) . .
C1 Li1 Li2 N4 -128.58(16) . .
N3 Li1 Li2 N2 -117.9(2) . .
N4 Li1 Li2 N2 -179.7(2) . .
N1 Li1 Li2 N2 61.49(17) . .
C21 Li1 Li2 N2 -145.48(16) . .
C16 Li1 Li2 N2 -125.67(15) . .
C6 Li1 Li2 N2 32.12(9) . .
C1 Li1 Li2 N2 51.70(11) . .
N3 Li1 Li2 C10 99.6(5) . 2_645
N4 Li1 Li2 C10 37.8(4) . 2_645
N1 Li1 Li2 C10 -81.0(5) . 2_645
N2 Li1 Li2 C10 -142.5(5) . 2_645
C21 Li1 Li2 C10 72.1(4) . 2_645
C16 Li1 Li2 C10 91.9(4) . 2_645
C6 Li1 Li2 C10 -110.3(4) . 2_645
C1 Li1 Li2 C10 -90.8(4) . 2_645
N3 Li1 Li2 C21 27.54(15) . .
N4 Li1 Li2 C21 -34.24(9) . .
N1 Li1 Li2 C21 -153.0(2) . .
N2 Li1 Li2 C21 145.48(16) . .
C16 Li1 Li2 C21 19.82(8) . .
C6 Li1 Li2 C21 177.60(14) . .
C1 Li1 Li2 C21 -162.82(13) . .
N3 Li1 N1 C1 159.8(2) . .
N4 Li1 N1 C1 -80.6(2) . .
N2 Li1 N1 C1 24.44(17) . .
Li2 Li1 N1 C1 -19.6(2) . .
C21 Li1 N1 C1 -104.1(5) . .
C16 Li1 N1 C1 177.9(4) . .
C6 Li1 N1 C1 11.85(12) . .
N3 Li1 N1 C13 -72.3(3) . .
N4 Li1 N1 C13 47.3(3) . .
N2 Li1 N1 C13 152.37(17) . .
Li2 Li1 N1 C13 108.3(2) . .
C21 Li1 N1 C13 23.8(6) . .
C16 Li1 N1 C13 -54.1(5) . .
C6 Li1 N1 C13 139.78(19) . .
C1 Li1 N1 C13 127.9(2) . .
N3 Li1 N1 C14 45.7(2) . .
N4 Li1 N1 C14 165.3(2) . .
N2 Li1 N1 C14 -89.61(16) . .
Li2 Li1 N1 C14 -133.63(19) . .
C21 Li1 N1 C14 141.8(4) . .
C16 Li1 N1 C14 63.9(4) . .
C6 Li1 N1 C14 -102.20(13) . .
C1 Li1 N1 C14 -114.05(17) . .
N4 Li2 N2 C7 118.9(2) . .
C10 Li2 N2 C7 -85.0(4) 2_645 .
Li1 Li2 N2 C7 119.2(2) . .
C21 Li2 N2 C7 87.1(2) . .
N4 Li2 N2 C6 -98.36(19) . .
C10 Li2 N2 C6 57.7(3) 2_645 .
Li1 Li2 N2 C6 -98.13(17) . .
C21 Li2 N2 C6 -130.16(16) . .
N4 Li2 N2 Li1 -0.23(16) . .
C10 Li2 N2 Li1 155.9(3) 2_645 .
C21 Li2 N2 Li1 -32.03(15) . .
N3 Li1 N2 C7 -25.6(3) . .
N4 Li1 N2 C7 -123.11(18) . .
N1 Li1 N2 C7 108.52(18) . .
Li2 Li1 N2 C7 -123.34(19) . .
C21 Li1 N2 C7 -91.1(2) . .
C16 Li1 N2 C7 -59.7(2) . .
C6 Li1 N2 C7 130.2(2) . .
C1 Li1 N2 C7 122.67(17) . .
N3 Li1 N2 C6 -155.9(2) . .
N4 Li1 N2 C6 106.67(17) . .
N1 Li1 N2 C6 -21.70(18) . .
Li2 Li1 N2 C6 106.44(18) . .
C21 Li1 N2 C6 138.69(16) . .
C16 Li1 N2 C6 170.04(17) . .
C1 Li1 N2 C6 -7.55(13) . .
N3 Li1 N2 Li2 97.7(2) . .
N4 Li1 N2 Li2 0.22(16) . .
N1 Li1 N2 Li2 -128.15(17) . .
C21 Li1 N2 Li2 32.25(16) . .
C16 Li1 N2 Li2 63.60(18) . .
C6 Li1 N2 Li2 -106.44(18) . .
C1 Li1 N2 Li2 -113.99(14) . .
N4 Li1 N3 C16 29.03(16) . .
N1 Li1 N3 C16 165.7(2) . .
N2 Li1 N3 C16 -76.6(2) . .
Li2 Li1 N3 C16 -14.9(2) . .
C21 Li1 N3 C16 13.70(12) . .
C6 Li1 N3 C16 -103.6(4) . .
C1 Li1 N3 C16 -171.5(3) . .
N4 Li1 N3 C28 154.61(17) . .
N1 Li1 N3 C28 -68.7(3) . .
N2 Li1 N3 C28 49.0(3) . .
Li2 Li1 N3 C28 110.7(2) . .
C21 Li1 N3 C28 139.27(18) . .
C16 Li1 N3 C28 125.6(2) . .
C6 Li1 N3 C28 22.0(5) . .
C1 Li1 N3 C28 -45.9(4) . .
N4 Li1 N3 C29 -84.75(16) . .
N1 Li1 N3 C29 51.9(2) . .
N2 Li1 N3 C29 169.7(2) . .
Li2 Li1 N3 C29 -128.68(19) . .
C21 Li1 N3 C29 -100.08(14) . .
C16 Li1 N3 C29 -113.78(18) . .
C6 Li1 N3 C29 142.7(4) . .
C1 Li1 N3 C29 74.7(4) . .
N2 Li2 N4 C22 116.8(2) . .
C10 Li2 N4 C22 -48.4(3) 2_645 .
Li1 Li2 N4 C22 116.6(2) . .
C21 Li2 N4 C22 -145.0(3) . .
N2 Li2 N4 C21 -98.20(19) . .
C10 Li2 N4 C21 96.59(18) 2_645 .
Li1 Li2 N4 C21 -98.44(17) . .
N2 Li2 N4 Li1 0.23(17) . .
C10 Li2 N4 Li1 -164.97(19) 2_645 .
C21 Li2 N4 Li1 98.44(17) . .
N3 Li1 N4 C22 102.06(18) . .
N1 Li1 N4 C22 -33.2(3) . .
N2 Li1 N4 C22 -129.80(17) . .
Li2 Li1 N4 C22 -129.57(19) . .
C21 Li1 N4 C22 128.4(2) . .
C16 Li1 N4 C22 119.02(16) . .
C6 Li1 N4 C22 -98.81(19) . .
C1 Li1 N4 C22 -67.6(2) . .
N3 Li1 N4 C21 -26.36(17) . .
N1 Li1 N4 C21 -161.6(2) . .
N2 Li1 N4 C21 101.78(17) . .
Li2 Li1 N4 C21 102.01(17) . .
C16 Li1 N4 C21 -9.40(12) . .
C6 Li1 N4 C21 132.77(15) . .
C1 Li1 N4 C21 163.98(16) . .
N3 Li1 N4 Li2 -128.37(16) . .
N1 Li1 N4 Li2 96.4(2) . .
N2 Li1 N4 Li2 -0.22(16) . .
C21 Li1 N4 Li2 -102.01(17) . .
C16 Li1 N4 Li2 -111.40(13) . .
C6 Li1 N4 Li2 30.76(16) . .
C1 Li1 N4 Li2 61.97(18) . .
C13 N1 C1 C2 26.4(3) . .
C14 N1 C1 C2 -98.1(2) . .
Li1 N1 C1 C2 156.5(2) . .
C13 N1 C1 C6 -153.02(18) . .
C14 N1 C1 C6 82.5(2) . .
Li1 N1 C1 C6 -22.9(2) . .
C13 N1 C1 Li1 -130.1(2) . .
C14 N1 C1 Li1 105.47(19) . .
N3 Li1 C1 C2 -104.0(6) . .
N4 Li1 C1 C2 52.7(6) . .
N1 Li1 C1 C2 -65.9(5) . .
N2 Li1 C1 C2 142.9(5) . .
Li2 Li1 C1 C2 96.7(5) . .
C21 Li1 C1 C2 67.7(6) . .
C6 Li1 C1 C2 135.1(6) . .
N3 Li1 C1 C6 120.9(4) . .
N4 Li1 C1 C6 -82.4(2) . .
N1 Li1 C1 C6 159.0(2) . .
N2 Li1 C1 C6 7.77(13) . .
Li2 Li1 C1 C6 -38.43(15) . .
C21 Li1 C1 C6 -67.4(3) . .
N3 Li1 C1 N1 -38.1(4) . .
N4 Li1 C1 N1 118.6(2) . .
N2 Li1 C1 N1 -151.2(2) . .
Li2 Li1 C1 N1 162.6(2) . .
C21 Li1 C1 N1 133.6(3) . .
C6 Li1 C1 N1 -159.0(2) . .
C6 C1 C2 C3 -1.6(3) . .
N1 C1 C2 C3 178.99(19) . .
Li1 C1 C2 C3 -130.0(5) . .
C1 C2 C3 C4 0.4(3) . .
C2 C3 C4 C5 0.7(3) . .
C3 C4 C5 C6 -0.5(3) . .
C4 C5 C6 C1 -0.7(3) . .
C4 C5 C6 N2 175.21(19) . .
C4 C5 C6 Li1 130.2(4) . .
C2 C1 C6 C5 1.8(3) . .
N1 C1 C6 C5 -178.79(17) . .
Li1 C1 C6 C5 164.4(2) . .
C2 C1 C6 N2 -174.06(19) . .
N1 C1 C6 N2 5.3(3) . .
Li1 C1 C6 N2 -11.46(18) . .
C2 C1 C6 Li1 -162.6(2) . .
N1 C1 C6 Li1 16.80(17) . .
C7 N2 C6 C5 64.3(3) . .
Li2 N2 C6 C5 -83.3(2) . .
Li1 N2 C6 C5 -160.55(19) . .
C7 N2 C6 C1 -119.9(2) . .
Li2 N2 C6 C1 92.5(2) . .
Li1 N2 C6 C1 15.2(2) . .
C7 N2 C6 Li1 -135.1(2) . .
Li2 N2 C6 Li1 77.24(17) . .
N3 Li1 C6 C5 102.3(6) . .
N4 Li1 C6 C5 -26.0(6) . .
N1 Li1 C6 C5 -148.9(5) . .
N2 Li1 C6 C5 56.7(5) . .
Li2 Li1 C6 C5 0.3(5) . .
C21 Li1 C6 C5 3.1(6) . .
C16 Li1 C6 C5 41.0(6) . .
C1 Li1 C6 C5 -136.6(5) . .
N3 Li1 C6 C1 -121.1(4) . .
N4 Li1 C6 C1 110.59(18) . .
N1 Li1 C6 C1 -12.28(13) . .
N2 Li1 C6 C1 -166.7(2) . .
Li2 Li1 C6 C1 136.87(17) . .
C21 Li1 C6 C1 139.6(2) . .
C16 Li1 C6 C1 177.6(3) . .
N3 Li1 C6 N2 45.6(4) . .
N4 Li1 C6 N2 -82.72(19) . .
N1 Li1 C6 N2 154.4(2) . .
Li2 Li1 C6 N2 -56.44(16) . .
C21 Li1 C6 N2 -53.69(19) . .
C16 Li1 C6 N2 -15.7(3) . .
C1 Li1 C6 N2 166.7(2) . .
C6 N2 C7 C12 -158.58(19) . .
Li2 N2 C7 C12 -17.5(3) . .
Li1 N2 C7 C12 76.3(3) . .
C6 N2 C7 C8 22.4(3) . .
Li2 N2 C7 C8 163.5(2) . .
Li1 N2 C7 C8 -102.7(2) . .
N2 C7 C8 C9 -179.7(2) . .
C12 C7 C8 C9 1.3(3) . .
C7 C8 C9 C10 -0.8(3) . .
C8 C9 C10 C11 -0.5(3) . .
C8 C9 C10 Li2 -107.8(2) . 2_655
C9 C10 C11 C12 1.2(3) . .
Li2 C10 C11 C12 119.3(2) 2_655 .
C10 C11 C12 C7 -0.7(3) . .
C10 C11 C12 C15 174.5(2) . .
N2 C7 C12 C11 -179.6(2) . .
C8 C7 C12 C11 -0.6(3) . .
N2 C7 C12 C15 5.2(3) . .
C8 C7 C12 C15 -175.8(2) . .
C28 N3 C16 C17 25.5(3) . .
C29 N3 C16 C17 -99.0(2) . .
Li1 N3 C16 C17 153.4(2) . .
C28 N3 C16 C21 -154.39(19) . .
C29 N3 C16 C21 81.1(2) . .
Li1 N3 C16 C21 -26.5(2) . .
C28 N3 C16 Li1 -127.9(2) . .
C29 N3 C16 Li1 107.6(2) . .
N3 Li1 C16 C17 -71.7(5) . .
N4 Li1 C16 C17 142.2(5) . .
N1 Li1 C16 C17 -100.6(6) . .
N2 Li1 C16 C17 50.0(5) . .
Li2 Li1 C16 C17 95.1(5) . .
C21 Li1 C16 C17 132.5(5) . .
C6 Li1 C16 C17 58.6(6) . .
N3 Li1 C16 C21 155.8(2) . .
N4 Li1 C16 C21 9.71(13) . .
N1 Li1 C16 C21 126.9(4) . .
N2 Li1 C16 C21 -82.6(2) . .
Li2 Li1 C16 C21 -37.47(15) . .
C6 Li1 C16 C21 -73.9(3) . .
N4 Li1 C16 N3 -146.06(19) . .
N1 Li1 C16 N3 -28.9(4) . .
N2 Li1 C16 N3 121.7(2) . .
Li2 Li1 C16 N3 166.8(2) . .
C21 Li1 C16 N3 -155.8(2) . .
C6 Li1 C16 N3 130.3(3) . .
C21 C16 C17 C18 0.4(3) . .
N3 C16 C17 C18 -179.51(19) . .
Li1 C16 C17 C18 -124.2(4) . .
C16 C17 C18 C19 -0.8(3) . .
C17 C18 C19 C20 0.5(4) . .
C18 C19 C20 C21 0.3(3) . .
C19 C20 C21 C16 -0.7(3) . .
C19 C20 C21 N4 173.83(19) . .
C19 C20 C21 Li1 121.2(4) . .
C19 C20 C21 Li2 128.0(2) . .
C17 C16 C21 C20 0.4(3) . .
N3 C16 C21 C20 -179.70(17) . .
Li1 C16 C21 C20 160.45(19) . .
C17 C16 C21 N4 -174.17(18) . .
N3 C16 C21 N4 5.7(3) . .
Li1 C16 C21 N4 -14.12(18) . .
C17 C16 C21 Li1 -160.1(2) . .
N3 C16 C21 Li1 19.85(17) . .
C17 C16 C21 Li2 -122.8(2) . .
N3 C16 C21 Li2 57.2(2) . .
Li1 C16 C21 Li2 37.30(14) . .
C22 N4 C21 C20 73.3(2) . .
Li2 N4 C21 C20 -78.2(2) . .
Li1 N4 C21 C20 -155.66(18) . .
C22 N4 C21 C16 -112.3(2) . .
Li2 N4 C21 C16 96.2(2) . .
Li1 N4 C21 C16 18.7(2) . .
C22 N4 C21 Li1 -131.0(2) . .
Li2 N4 C21 Li1 77.48(17) . .
C22 N4 C21 Li2 151.5(2) . .
Li1 N4 C21 Li2 -77.48(17) . .
N3 Li1 C21 C20 -143.4(5) . .
N4 Li1 C21 C20 67.5(5) . .
N1 Li1 C21 C20 105.0(6) . .
N2 Li1 C21 C20 -19.8(5) . .
Li2 Li1 C21 C20 8.3(5) . .
C16 Li1 C21 C20 -129.0(5) . .
C6 Li1 C21 C20 5.5(6) . .
C1 Li1 C21 C20 40.9(6) . .
N3 Li1 C21 C16 -14.34(13) . .
N4 Li1 C21 C16 -163.5(2) . .
N1 Li1 C21 C16 -125.9(5) . .
N2 Li1 C21 C16 109.24(19) . .
Li2 Li1 C21 C16 137.29(17) . .
C6 Li1 C21 C16 134.5(2) . .
C1 Li1 C21 C16 170.0(3) . .
N3 Li1 C21 N4 149.15(19) . .
N1 Li1 C21 N4 37.6(5) . .
N2 Li1 C21 N4 -87.3(2) . .
Li2 Li1 C21 N4 -59.21(16) . .
C16 Li1 C21 N4 163.5(2) . .
C6 Li1 C21 N4 -62.0(2) . .
C1 Li1 C21 N4 -26.5(3) . .
N3 Li1 C21 Li2 -151.63(17) . .
N4 Li1 C21 Li2 59.21(16) . .
N1 Li1 C21 Li2 96.8(5) . .
N2 Li1 C21 Li2 -28.06(15) . .
C16 Li1 C21 Li2 -137.29(17) . .
C6 Li1 C21 Li2 -2.80(16) . .
C1 Li1 C21 Li2 32.7(2) . .
N4 Li2 C21 C20 120.4(2) . .
N2 Li2 C21 C20 -147.92(18) . .
C10 Li2 C21 C20 27.1(2) 2_645 .
Li1 Li2 C21 C20 -176.76(18) . .
N4 Li2 C21 C16 -109.4(2) . .
N2 Li2 C21 C16 -17.7(2) . .
C10 Li2 C21 C16 157.27(17) 2_645 .
Li1 Li2 C21 C16 -46.59(19) . .
N2 Li2 C21 N4 91.7(2) . .
C10 Li2 C21 N4 -93.3(2) 2_645 .
Li1 Li2 C21 N4 62.83(17) . .
N4 Li2 C21 Li1 -62.83(17) . .
N2 Li2 C21 Li1 28.84(14) . .
C10 Li2 C21 Li1 -156.1(2) 2_645 .
C21 N4 C22 C23 10.0(3) . .
Li2 N4 C22 C23 151.9(2) . .
Li1 N4 C22 C23 -111.8(2) . .
C21 N4 C22 C27 -172.33(19) . .
Li2 N4 C22 C27 -30.4(3) . .
Li1 N4 C22 C27 65.9(3) . .
N4 C22 C23 C24 175.7(2) . .
C27 C22 C23 C24 -2.1(3) . .
C22 C23 C24 C25 -1.1(3) . .
C23 C24 C25 C26 2.2(3) . .
C24 C25 C26 C27 0.0(3) . .
C25 C26 C27 C22 -3.3(3) . .
C25 C26 C27 C30 175.2(2) . .
N4 C22 C27 C26 -173.62(18) . .
C23 C22 C27 C26 4.2(3) . .
N4 C22 C27 C30 7.9(3) . .
C23 C22 C27 C30 -174.22(18) . .
